data_1508864
loop_
_publ_author_name
'Hong, Bor-Cherng'
'Liao, Wei-Kai'
'Dange, Nitin S.'
'Liao, Ju-Hsiou'

_publ_section_title
;
 One-pot organocatalytic enantioselective domino double-Michael reaction
 and pictet-spengler-lactamization reaction. A facile entry to the
 &quot;inside yohimbane&quot; system with five contiguous stereogenic
 centers.
;
_journal_issue 3
_journal_name_full 'Organic letters'
_journal_page_first 468
_journal_page_last 471
_journal_paper_doi 10.1021/ol3032329
_journal_volume 15
_journal_year 2013
_chemical_absolute_configuration unk
_chemical_formula_sum 'C25 H25 N3 O3'
_chemical_formula_weight 415.48
_chemical_name_systematic
; 
 ? 
;
_space_group_IT_number 5
_symmetry_cell_setting monoclinic
_symmetry_space_group_name_Hall 'C 2y'
_symmetry_space_group_name_H-M 'C 1 2 1'
_atom_sites_solution_hydrogens geom
_atom_sites_solution_primary direct
_atom_sites_solution_secondary difmap
_audit_creation_method SHELXL-97
_cell_angle_alpha 90.00
_cell_angle_beta 102.928(2)
_cell_angle_gamma 90.00
_cell_formula_units_Z 4
_cell_length_a 21.033(3)
_cell_length_b 9.9868(13)
_cell_length_c 10.2026(13)
_cell_measurement_reflns_used 994
_cell_measurement_temperature 296(2)
_cell_measurement_theta_max 23.529
_cell_measurement_theta_min -23.529
_cell_volume 2088.8(5)
_computing_cell_refinement 'BRUKER SMART'
_computing_data_collection 'BRUKER SMART'
_computing_data_reduction 'BRUKER SAINT'
_computing_molecular_graphics Ortep-3
_computing_publication_material 'Wingx publication routines (Farrugia, 1999)'
_computing_structure_refinement 'SHELXL-97 (Sheldrick, 1997)'
_computing_structure_solution 'SHELXS-97 (Sheldrick, 1990)'
_diffrn_ambient_temperature 296(2)
_diffrn_measured_fraction_theta_full 0.967
_diffrn_measured_fraction_theta_max 0.967
_diffrn_measurement_device_type 'Bruker Smart Apex'
_diffrn_measurement_method 'phi-omega scan'
_diffrn_radiation_monochromator graphite
_diffrn_radiation_source 'fine-focus sealed tube'
_diffrn_radiation_type MoK\a
_diffrn_radiation_wavelength 0.71073
_diffrn_reflns_av_R_equivalents 0.0158
_diffrn_reflns_av_sigmaI/netI 0.0209
_diffrn_reflns_limit_h_max 28
_diffrn_reflns_limit_h_min -27
_diffrn_reflns_limit_k_max 13
_diffrn_reflns_limit_k_min -13
_diffrn_reflns_limit_l_max 13
_diffrn_reflns_limit_l_min -13
_diffrn_reflns_number 12301
_diffrn_reflns_theta_full 28.31
_diffrn_reflns_theta_max 28.31
_diffrn_reflns_theta_min 1.99
_diffrn_standards_decay_% 0
_exptl_absorpt_coefficient_mu 0.088
_exptl_absorpt_correction_T_max 0.9939
_exptl_absorpt_correction_T_min 0.9893
_exptl_absorpt_correction_type empirical
_exptl_absorpt_process_details SADABS
_exptl_crystal_colour colorless
_exptl_crystal_density_diffrn 1.321
_exptl_crystal_density_method 'not measured'
_exptl_crystal_description rod
_exptl_crystal_F_000 880
_exptl_crystal_size_max 0.12
_exptl_crystal_size_mid 0.08
_exptl_crystal_size_min 0.07
_refine_diff_density_max 0.290
_refine_diff_density_min -0.426
_refine_diff_density_rms 0.136
_refine_ls_abs_structure_details 'Flack H D (1983), Acta Cryst. A39, 876-881'
_refine_ls_abs_structure_Flack -0.4(12)
_refine_ls_extinction_method none
_refine_ls_goodness_of_fit_ref 1.149
_refine_ls_hydrogen_treatment constr
_refine_ls_matrix_type full
_refine_ls_number_parameters 280
_refine_ls_number_reflns 4941
_refine_ls_number_restraints 1
_refine_ls_restrained_S_all 1.149
_refine_ls_R_factor_all 0.0539
_refine_ls_R_factor_gt 0.0429
_refine_ls_shift/su_max 0.001
_refine_ls_shift/su_mean 0.000
_refine_ls_structure_factor_coef Fsqd
_refine_ls_weighting_details 'calc w=1/[\s^2^(Fo^2^)+(0.0879P)^2^+0.0000P] where P=(Fo^2^+2Fc^2^)/3'
_refine_ls_weighting_scheme calc
_refine_ls_wR_factor_gt 0.1125
_refine_ls_wR_factor_ref 0.1335
_reflns_number_gt 4473
_reflns_number_total 4941
_reflns_threshold_expression >2sigma(I)
_cod_data_source_file ol3032329_si_002.cif
_cod_data_source_block lwk001
_cod_depositor_comments
;
The following automatic conversions were performed:

'_exptl_absorpt_correction_type' value 'Empirical' changed to
'empirical' according to
/home/saulius/struct/CIF-dictionaries/cif_core.dic dictionary named
'cif_core.dic' version 2.4.2 from 2011-04-26.

Automatic conversion script
Id: cif_fix_values 1891 2012-01-12 08:04:46Z andrius 
;
_cod_original_sg_symbol_H-M 'C 2'
_cod_database_code 1508864

loop_
_symmetry_equiv_pos_as_xyz
'x, y, z'
'-x, y, -z'
'x+1/2, y+1/2, z'
'-x+1/2, y+1/2, -z'

loop_
_atom_site_label
_atom_site_type_symbol
_atom_site_fract_x
_atom_site_fract_y
_atom_site_fract_z
_atom_site_U_iso_or_equiv
_atom_site_adp_type
_atom_site_occupancy
_atom_site_symmetry_multiplicity
_atom_site_calc_flag
_atom_site_refinement_flags
O1 O 1.01935(9) 0.98728(16) 0.33062(18) 0.0662(4) Uani 1 1 d .
O2 O 0.73525(8) 0.5254(2) -0.06277(18) 0.0716(5) Uani 1 1 d .
O3 O 0.69957(9) 0.4200(2) 0.0894(2) 0.0946(7) Uani 1 1 d .
N1 N 0.73693(8) 0.4974(2) 0.0542(2) 0.0571(4) Uani 1 1 d .
N2 N 1.01434(7) 0.44256(14) 0.32808(15) 0.0401(3) Uani 1 1 d .
H2N H 0.9778 0.4005 0.3144 0.048 Uiso 1 1 calc R
N3 N 0.99829(7) 0.79527(14) 0.21242(15) 0.0412(3) Uani 1 1 d .
C1 C 0.78708(8) 0.56669(19) 0.16216(18) 0.0432(4) Uani 1 1 d .
H1 H 0.7929 0.5139 0.2450 0.052 Uiso 1 1 calc R
C2 C 0.85271(8) 0.57324(16) 0.12079(16) 0.0350(3) Uani 1 1 d .
H2 H 0.8466 0.6268 0.0385 0.042 Uiso 1 1 calc R
C3 C 0.90166(7) 0.64825(16) 0.23271(15) 0.0337(3) Uani 1 1 d .
H3 H 0.9054 0.5984 0.3168 0.040 Uiso 1 1 calc R
C4 C 0.97082(8) 0.65800(16) 0.20251(16) 0.0348(3) Uani 1 1 d .
H4 H 0.9665 0.6293 0.1091 0.042 Uiso 1 1 calc R
C5 C 1.02299(8) 0.57151(16) 0.28710(16) 0.0351(3) Uani 1 1 d .
C6 C 1.07367(8) 0.39218(19) 0.39449(16) 0.0395(4) Uani 1 1 d .
C7 C 1.08937(10) 0.2644(2) 0.44718(19) 0.0482(4) Uani 1 1 d .
H7 H 1.0577 0.1987 0.4435 0.058 Uiso 1 1 calc R
C8 C 1.15416(11) 0.2403(2) 0.5051(2) 0.0549(5) Uani 1 1 d .
H8 H 1.1665 0.1559 0.5404 0.066 Uiso 1 1 calc R
C9 C 1.20145(10) 0.3386(2) 0.5119(2) 0.0567(5) Uani 1 1 d .
H9 H 1.2445 0.3191 0.5534 0.068 Uiso 1 1 calc R
C10 C 1.18593(9) 0.4651(2) 0.45840(19) 0.0483(4) Uani 1 1 d .
H10 H 1.2181 0.5299 0.4629 0.058 Uiso 1 1 calc R
C11 C 1.12070(8) 0.49315(19) 0.39733(16) 0.0394(3) Uani 1 1 d .
C12 C 1.08749(8) 0.60659(17) 0.32713(17) 0.0380(4) Uani 1 1 d .
C13 C 1.11410(9) 0.7358(2) 0.28795(19) 0.0460(4) Uani 1 1 d .
H13A H 1.1531 0.7190 0.2546 0.055 Uiso 1 1 calc R
H13B H 1.1256 0.7942 0.3656 0.055 Uiso 1 1 calc R
C14 C 1.06233(9) 0.8026(2) 0.17870(19) 0.0484(4) Uani 1 1 d .
H14A H 1.0739 0.8956 0.1696 0.058 Uiso 1 1 calc R
H14B H 1.0605 0.7584 0.0933 0.058 Uiso 1 1 calc R
C15 C 0.98525(10) 0.88850(18) 0.30086(18) 0.0463(4) Uani 1 1 d .
C16 C 0.92540(9) 0.86356(19) 0.35290(19) 0.0464(4) Uani 1 1 d .
H16A H 0.9073 0.9485 0.3729 0.056 Uiso 1 1 calc R
H16B H 0.9369 0.8126 0.4358 0.056 Uiso 1 1 calc R
C17 C 0.87450(9) 0.78732(17) 0.25171(17) 0.0395(4) Uani 1 1 d .
H17 H 0.8675 0.8347 0.1655 0.047 Uiso 1 1 calc R
C18 C 0.80946(10) 0.7775(2) 0.2921(2) 0.0496(4) Uani 1 1 d .
H18A H 0.8154 0.7315 0.3777 0.060 Uiso 1 1 calc R
H18B H 0.7934 0.8669 0.3033 0.060 Uiso 1 1 calc R
C19 C 0.75954(9) 0.7028(2) 0.1872(2) 0.0512(4) Uani 1 1 d .
H19A H 0.7494 0.7538 0.1042 0.061 Uiso 1 1 calc R
H19B H 0.7196 0.6912 0.2186 0.061 Uiso 1 1 calc R
C20 C 0.87483(7) 0.43418(17) 0.08941(16) 0.0352(3) Uani 1 1 d .
C21 C 0.87478(9) 0.32829(19) 0.17756(19) 0.0434(4) Uani 1 1 d .
H21 H 0.8605 0.3424 0.2564 0.052 Uiso 1 1 calc R
C22 C 0.89570(10) 0.2018(2) 0.1498(2) 0.0558(5) Uani 1 1 d .
H22 H 0.8954 0.1320 0.2100 0.067 Uiso 1 1 calc R
C23 C 0.91695(11) 0.1793(2) 0.0333(3) 0.0616(6) Uani 1 1 d .
H23 H 0.9319 0.0951 0.0155 0.074 Uiso 1 1 calc R
C24 C 0.91586(11) 0.2823(3) -0.0561(2) 0.0612(6) Uani 1 1 d .
H24 H 0.9293 0.2670 -0.1356 0.073 Uiso 1 1 calc R
C25 C 0.89486(9) 0.4092(2) -0.02916(19) 0.0469(4) Uani 1 1 d .
H25 H 0.8942 0.4779 -0.0910 0.056 Uiso 1 1 calc R

loop_
_atom_site_aniso_label
_atom_site_aniso_U_11
_atom_site_aniso_U_22
_atom_site_aniso_U_33
_atom_site_aniso_U_23
_atom_site_aniso_U_13
_atom_site_aniso_U_12
O1 0.0698(10) 0.0430(7) 0.0805(11) -0.0088(7) 0.0053(8) -0.0174(7)
O2 0.0522(9) 0.0854(12) 0.0651(10) -0.0128(9) -0.0130(7) -0.0014(8)
O3 0.0569(10) 0.0990(15) 0.1272(17) -0.0136(12) 0.0190(11) -0.0400(11)
N1 0.0302(8) 0.0582(10) 0.0781(12) -0.0101(9) 0.0023(7) -0.0006(7)
N2 0.0305(7) 0.0379(7) 0.0481(8) 0.0011(6) 0.0009(6) -0.0034(6)
N3 0.0406(8) 0.0374(7) 0.0435(7) 0.0052(6) 0.0047(6) -0.0064(6)
C1 0.0300(8) 0.0470(10) 0.0497(9) 0.0005(8) 0.0030(7) -0.0015(7)
C2 0.0294(7) 0.0381(8) 0.0349(7) 0.0037(6) 0.0015(6) -0.0016(6)
C3 0.0294(7) 0.0358(8) 0.0331(7) 0.0022(6) 0.0010(6) -0.0007(6)
C4 0.0329(8) 0.0374(8) 0.0322(7) 0.0003(6) 0.0031(6) -0.0050(6)
C5 0.0292(7) 0.0372(8) 0.0377(8) -0.0038(6) 0.0048(6) -0.0033(6)
C6 0.0334(8) 0.0432(8) 0.0401(8) -0.0056(7) 0.0046(6) 0.0035(7)
C7 0.0472(10) 0.0433(9) 0.0523(10) -0.0027(8) 0.0077(8) 0.0031(8)
C8 0.0529(11) 0.0565(12) 0.0545(11) 0.0016(9) 0.0101(9) 0.0213(9)
C9 0.0368(9) 0.0777(14) 0.0533(11) -0.0038(10) 0.0054(8) 0.0207(10)
C10 0.0306(8) 0.0636(13) 0.0497(10) -0.0104(9) 0.0072(7) 0.0019(8)
C11 0.0338(8) 0.0453(8) 0.0386(8) -0.0079(7) 0.0068(6) 0.0020(7)
C12 0.0301(8) 0.0426(9) 0.0397(8) -0.0040(7) 0.0042(6) -0.0039(6)
C13 0.0365(9) 0.0505(10) 0.0497(9) -0.0027(8) 0.0069(7) -0.0145(8)
C14 0.0453(10) 0.0514(11) 0.0481(10) 0.0048(8) 0.0095(8) -0.0157(8)
C15 0.0487(10) 0.0374(8) 0.0451(9) 0.0026(7) -0.0057(7) -0.0016(7)
C16 0.0480(10) 0.0426(9) 0.0449(9) -0.0076(7) 0.0024(7) 0.0017(8)
C17 0.0383(8) 0.0394(9) 0.0377(8) -0.0004(6) 0.0020(6) 0.0045(7)
C18 0.0431(9) 0.0538(11) 0.0509(10) -0.0054(8) 0.0083(8) 0.0091(8)
C19 0.0339(9) 0.0560(11) 0.0619(11) -0.0036(9) 0.0068(8) 0.0051(8)
C20 0.0253(7) 0.0386(8) 0.0392(8) -0.0002(6) 0.0018(6) -0.0056(6)
C21 0.0382(9) 0.0449(10) 0.0462(9) 0.0047(7) 0.0074(7) -0.0022(7)
C22 0.0477(11) 0.0412(10) 0.0745(13) 0.0087(9) 0.0052(9) -0.0028(9)
C23 0.0487(11) 0.0453(11) 0.0888(16) -0.0123(10) 0.0115(11) 0.0038(9)
C24 0.0510(11) 0.0716(14) 0.0645(12) -0.0164(11) 0.0200(10) 0.0011(10)
C25 0.0417(9) 0.0534(11) 0.0465(9) 0.0007(8) 0.0121(7) -0.0048(8)

loop_
_atom_type_symbol
_atom_type_description
_atom_type_scat_dispersion_real
_atom_type_scat_dispersion_imag
_atom_type_scat_source
C C 0.0033 0.0016 'International Tables Vol C Tables 4.2.6.8 and 6.1.1.4'
H H 0.0000 0.0000 'International Tables Vol C Tables 4.2.6.8 and 6.1.1.4'
N N 0.0061 0.0033 'International Tables Vol C Tables 4.2.6.8 and 6.1.1.4'
O O 0.0106 0.0060 'International Tables Vol C Tables 4.2.6.8 and 6.1.1.4'

loop_
_geom_angle_atom_site_label_1
_geom_angle_atom_site_label_2
_geom_angle_atom_site_label_3
_geom_angle
O3 N1 O2 123.9(2)
O3 N1 C1 118.0(2)
O2 N1 C1 118.11(17)
C6 N2 C5 108.93(14)
C6 N2 H2N 125.5
C5 N2 H2N 125.5
C15 N3 C14 116.87(15)
C15 N3 C4 122.85(15)
C14 N3 C4 113.29(14)
N1 C1 C19 107.55(14)
N1 C1 C2 110.10(14)
C19 C1 C2 114.11(15)
N1 C1 H1 108.3
C19 C1 H1 108.3
C2 C1 H1 108.3
C20 C2 C1 110.84(13)
C20 C2 C3 114.36(13)
C1 C2 C3 107.99(12)
C20 C2 H2 107.8
C1 C2 H2 107.8
C3 C2 H2 107.8
C17 C3 C2 109.08(12)
C17 C3 C4 111.11(13)
C2 C3 C4 112.40(12)
C17 C3 H3 108.0
C2 C3 H3 108.0
C4 C3 H3 108.0
N3 C4 C5 105.56(13)
N3 C4 C3 114.32(13)
C5 C4 C3 116.36(13)
N3 C4 H4 106.7
C5 C4 H4 106.7
C3 C4 H4 106.7
C12 C5 N2 109.70(15)
C12 C5 C4 124.68(15)
N2 C5 C4 125.49(14)
N2 C6 C7 129.40(17)
N2 C6 C11 107.70(15)
C7 C6 C11 122.84(17)
C8 C7 C6 116.8(2)
C8 C7 H7 121.6
C6 C7 H7 121.6
C7 C8 C9 121.7(2)
C7 C8 H8 119.1
C9 C8 H8 119.1
C10 C9 C8 121.45(18)
C10 C9 H9 119.3
C8 C9 H9 119.3
C9 C10 C11 118.57(19)
C9 C10 H10 120.7
C11 C10 H10 120.7
C10 C11 C6 118.60(18)
C10 C11 C12 134.27(18)
C6 C11 C12 107.08(14)
C5 C12 C11 106.58(15)
C5 C12 C13 123.01(16)
C11 C12 C13 130.14(15)
C12 C13 C14 108.89(14)
C12 C13 H13A 109.9
C14 C13 H13A 109.9
C12 C13 H13B 109.9
C14 C13 H13B 109.9
H13A C13 H13B 108.3
N3 C14 C13 110.48(14)
N3 C14 H14A 109.6
C13 C14 H14A 109.6
N3 C14 H14B 109.6
C13 C14 H14B 109.6
H14A C14 H14B 108.1
O1 C15 N3 121.5(2)
O1 C15 C16 122.90(18)
N3 C15 C16 115.54(15)
C15 C16 C17 111.40(14)
C15 C16 H16A 109.3
C17 C16 H16A 109.3
C15 C16 H16B 109.3
C17 C16 H16B 109.3
H16A C16 H16B 108.0
C16 C17 C18 112.94(14)
C16 C17 C3 108.39(13)
C18 C17 C3 111.14(15)
C16 C17 H17 108.1
C18 C17 H17 108.1
C3 C17 H17 108.1
C19 C18 C17 111.35(15)
C19 C18 H18A 109.4
C17 C18 H18A 109.4
C19 C18 H18B 109.4
C17 C18 H18B 109.4
H18A C18 H18B 108.0
C18 C19 C1 109.19(15)
C18 C19 H19A 109.8
C1 C19 H19A 109.8
C18 C19 H19B 109.8
C1 C19 H19B 109.8
H19A C19 H19B 108.3
C21 C20 C25 118.11(17)
C21 C20 C2 120.96(15)
C25 C20 C2 120.93(15)
C22 C21 C20 121.01(18)
C22 C21 H21 119.5
C20 C21 H21 119.5
C23 C22 C21 120.2(2)
C23 C22 H22 119.9
C21 C22 H22 119.9
C24 C23 C22 119.4(2)
C24 C23 H23 120.3
C22 C23 H23 120.3
C23 C24 C25 120.74(19)
C23 C24 H24 119.6
C25 C24 H24 119.6
C24 C25 C20 120.51(18)
C24 C25 H25 119.7
C20 C25 H25 119.7

loop_
_geom_bond_atom_site_label_1
_geom_bond_atom_site_label_2
_geom_bond_distance
O1 C15 1.218(2)
O2 N1 1.219(3)
O3 N1 1.213(3)
N1 C1 1.511(2)
N2 C6 1.375(2)
N2 C5 1.379(2)
N2 H2N 0.8600
N3 C15 1.366(3)
N3 C14 1.465(2)
N3 C4 1.482(2)
C1 C19 1.521(3)
C1 C2 1.533(2)
C1 H1 0.9800
C2 C20 1.521(2)
C2 C3 1.549(2)
C2 H2 0.9800
C3 C17 1.530(2)
C3 C4 1.556(2)
C3 H3 0.9800
C4 C5 1.507(2)
C4 H4 0.9800
C5 C12 1.372(2)
C6 C7 1.395(3)
C6 C11 1.408(3)
C7 C8 1.380(3)
C7 H7 0.9300
C8 C9 1.388(3)
C8 H8 0.9300
C9 C10 1.386(3)
C9 H9 0.9300
C10 C11 1.402(2)
C10 H10 0.9300
C11 C12 1.435(3)
C12 C13 1.496(2)
C13 C14 1.527(3)
C13 H13A 0.9700
C13 H13B 0.9700
C14 H14A 0.9700
C14 H14B 0.9700
C15 C16 1.493(3)
C16 C17 1.516(2)
C16 H16A 0.9700
C16 H16B 0.9700
C17 C18 1.518(3)
C17 H17 0.9800
C18 C19 1.517(3)
C18 H18A 0.9700
C18 H18B 0.9700
C19 H19A 0.9700
C19 H19B 0.9700
C20 C21 1.388(2)
C20 C25 1.390(2)
C21 C22 1.387(3)
C21 H21 0.9300
C22 C23 1.379(3)
C22 H22 0.9300
C23 C24 1.371(4)
C23 H23 0.9300
C24 C25 1.390(3)
C24 H24 0.9300
C25 H25 0.9300
